data_4026515
loop_
_publ_author_name
'Martin \<Stefko'
'Lenka Slav\<et\'insk\'a'
'Blanka Klepet\'a\<rov\'a'
'Michal Hocek'

_publ_contact_author_address
;Institute of Organic Chemistry and Biochemistry
Academy of Sciences of the Czech Republic
Flemingovo nam. 2
16010 Prague 6
Czech Republic
;
_publ_contact_author_email hocek@uochb.cas.cz
_publ_contact_author_fax '+420 220183559'
_publ_contact_author_name 'Hocek Michal'
_publ_contact_author_phone '+420 220183324'
_publ_section_title
;
 General and Modular Synthesis of Isomeric 5-Substituted Pyridin-2-yl and
 6-Substituted Pyridin-3-yl C-Ribonucleosides Bearing Diverse Alkyl, Aryl,
 Hetaryl, Amino, Carbamoyl, and Hydroxy Groups
;
_journal_name_full 'Journal of Organic Chemistry'
_journal_page_first 6619
_journal_page_last 6635
_journal_paper_doi 10.1021/jo200949c
_journal_volume 76
_journal_year 2011
_chemical_absolute_configuration ad
_chemical_formula_moiety 'C12 H18 N2 O4'
_chemical_formula_sum 'C12 H18 N2 O4'
_chemical_formula_weight 254.29
_chemical_name_systematic 1\b-[5-(Dimethylamino)pyridin-2-yl]-1-deoxy-D-ribofuranose
_space_group_IT_number 4
_symmetry_cell_setting monoclinic
_symmetry_Int_Tables_number 4
_symmetry_space_group_name_Hall 'P 2yb'
_symmetry_space_group_name_H-M 'P 1 21 1'
_atom_sites_solution_hydrogens geom
_atom_sites_solution_primary direct
_cell_angle_alpha 90
_cell_angle_beta 91.1917(13)
_cell_angle_gamma 90
_cell_formula_units_Z 2
_cell_length_a 4.99794(7)
_cell_length_b 10.75451(16)
_cell_length_c 11.36720(17)
_cell_measurement_reflns_used 4743
_cell_measurement_temperature 150
_cell_measurement_theta_max 77
_cell_measurement_theta_min 6
_cell_volume 610.859(15)
_computing_cell_refinement 'CrysAlis RED, (Oxford Diffraction, 2002)'
_computing_data_collection 'Xcalibur, (Oxford Diffraction, 2002)'
_computing_data_reduction 'CrysAlis RED, (Oxford Diffraction, 2002)'
_computing_molecular_graphics 'CAMERON (Watkin et al., 1996)'
_computing_publication_material 'CRYSTALS (Betteridge et al., 2003)'
_computing_structure_refinement 'CRYSTALS (Betteridge et al., 2003)'
_computing_structure_solution 'SIR92 (Altomare et al., 1994)'
_diffrn_ambient_temperature 150
_diffrn_measured_fraction_theta_full 0.995
_diffrn_measured_fraction_theta_max 0.985
_diffrn_measurement_device Area
_diffrn_measurement_device_type 'Oxford Diffraction XCALIBUR'
_diffrn_measurement_method '\f & \w scans'
_diffrn_radiation_monochromator graphite
_diffrn_radiation_probe x-ray
_diffrn_radiation_type 'Cu K\a'
_diffrn_radiation_wavelength 1.54184
_diffrn_reflns_av_R_equivalents 0.017
_diffrn_reflns_limit_h_max 6
_diffrn_reflns_limit_h_min -5
_diffrn_reflns_limit_k_max 13
_diffrn_reflns_limit_k_min -13
_diffrn_reflns_limit_l_max 14
_diffrn_reflns_limit_l_min -14
_diffrn_reflns_number 4271
_diffrn_reflns_theta_full 74.414
_diffrn_reflns_theta_max 77.514
_diffrn_reflns_theta_min 5.664
_diffrn_standards_number 0
_exptl_absorpt_coefficient_mu 0.868
_exptl_absorpt_correction_T_max 0.87
_exptl_absorpt_correction_T_min 0.59
_exptl_absorpt_correction_type analytical
_exptl_absorpt_process_details
; 
 Analytical Absorption (De Meulenaer & Tompa, 1965) 
;
_exptl_crystal_colour colourless
_exptl_crystal_density_diffrn 1.382
_exptl_crystal_description plate
_exptl_crystal_F_000 272
_exptl_crystal_size_max 0.680
_exptl_crystal_size_mid 0.600
_exptl_crystal_size_min 0.160
_refine_diff_density_max 0.17
_refine_diff_density_min -0.15
_refine_ls_abs_structure_details 'Flack (1983), 0 Friedel-pairs'
_refine_ls_abs_structure_Flack 0.29(13)
_refine_ls_extinction_coef 26.7(16)
_refine_ls_extinction_method 'Larson (1970), Equation 22'
_refine_ls_goodness_of_fit_ref 1.0585
_refine_ls_hydrogen_treatment constr
_refine_ls_matrix_type full
_refine_ls_number_parameters 165
_refine_ls_number_reflns 2421
_refine_ls_number_restraints 1
_refine_ls_R_factor_all 0.0300
_refine_ls_R_factor_gt 0.0297
_refine_ls_shift/su_max 0.0006271
_refine_ls_shift/su_mean 0.0002644
_refine_ls_structure_factor_coef F
_refine_ls_weighting_details
;
 Method, part 1, Chebychev polynomial, (Watkin, 1994, Prince, 1982) 
 [weight] = 1.0/[A~0~*T~0~(x)+A~1~*T~1~(x) ... +A~n-1~]*T~n-1~(x)] 
 where A~i~ are the Chebychev coefficients listed below and x= Fcalc/Fmax 
 Method = Robust Weighting (Prince, 1982) 
 W = [weight] * [1-(deltaF/6*sigmaF)^2^]^2^ 
 A~i~ are: 
 3.55 1.37 1.64 
;
_refine_ls_weighting_scheme calc
_refine_ls_wR_factor_all 0.0331
_refine_ls_wR_factor_gt 0.0328
_refine_ls_wR_factor_ref 0.0328
_reflns_limit_h_max 6
_reflns_limit_h_min -6
_reflns_limit_k_max 13
_reflns_limit_k_min -13
_reflns_limit_l_max 14
_reflns_limit_l_min 0
_reflns_number_gt 2421
_reflns_number_total 2438
_reflns_threshold_expression I>2.0\s(I)
_oxford_diffrn_Wilson_B_factor 2.22
_oxford_diffrn_Wilson_scale 0.01
_oxford_refine_ls_r_factor_ref 0.0297
_oxford_refine_ls_scale 10.888(18)
_oxford_reflns_number_all 2438
_oxford_reflns_threshold_expression_ref I>2.0\s(I)
_cod_data_source_file jo200949c_si_003.cif
_cod_data_source_block 1
_cod_original_sg_symbol_H-M 'P 21'
_cod_database_code 4026515

loop_
_symmetry_equiv_pos_as_xyz
x,y,z
-x,y+1/2,-z

loop_
_atom_site_label
_atom_site_type_symbol
_atom_site_fract_x
_atom_site_fract_y
_atom_site_fract_z
_atom_site_U_iso_or_equiv
_atom_site_occupancy
_atom_site_adp_type
_atom_site_refinement_flags_posn
C1 C 0.8787(2) 0.22457(13) 0.82924(10) 0.0200 1.0000 Uani .
C2 C 0.7707(2) 0.17827(13) 0.94771(10) 0.0203 1.0000 Uani .
C3 C 0.9024(2) 0.05019(13) 0.96078(10) 0.0204 1.0000 Uani .
C4 C 0.8976(2) 0.00518(13) 0.83427(10) 0.0196 1.0000 Uani .
C5 C 0.6417(2) -0.06345(13) 0.79955(11) 0.0225 1.0000 Uani .
O6 O 0.92206(18) 0.11449(11) 0.76141(8) 0.0234 1.0000 Uani .
O7 O 0.64962(19) -0.18352(11) 0.85252(9) 0.0284 1.0000 Uani .
O8 O 1.16774(16) 0.06836(11) 1.00434(8) 0.0240 1.0000 Uani .
O9 O 0.82698(18) 0.25987(11) 1.04306(7) 0.0244 1.0000 Uani .
C10 C 0.6875(2) 0.31003(13) 0.76363(11) 0.0215 1.0000 Uani .
N11 N 0.6736(2) 0.42698(12) 0.80317(10) 0.0246 1.0000 Uani .
C12 C 0.5024(3) 0.50679(14) 0.75113(11) 0.0266 1.0000 Uani .
C13 C 0.3340(3) 0.47535(14) 0.65503(12) 0.0272 1.0000 Uani .
C14 C 0.3484(3) 0.35168(15) 0.61648(12) 0.0303 1.0000 Uani .
C15 C 0.5253(3) 0.27004(14) 0.67057(12) 0.0284 1.0000 Uani .
N16 N 0.1711(3) 0.56248(14) 0.59993(12) 0.0414 1.0000 Uani .
C17 C 0.1399(4) 0.68372(17) 0.65059(17) 0.0514 1.0000 Uani .
C18 C -0.0242(3) 0.52210(16) 0.51273(13) 0.0352 1.0000 Uani .
H51 H 0.6311 -0.0727 0.7116 0.0269 1.0000 Uiso R
H52 H 0.4837 -0.0174 0.8252 0.0273 1.0000 Uiso R
H41 H 1.0557 -0.0515 0.8213 0.0217 1.0000 Uiso R
H11 H 1.0471 0.2686 0.8446 0.0241 1.0000 Uiso R
H121 H 0.5000 0.5897 0.7823 0.0332 1.0000 Uiso R
H182 H -0.1249 0.5907 0.4831 0.0554 1.0000 Uiso R
H183 H -0.1530 0.4626 0.5418 0.0525 1.0000 Uiso R
H181 H 0.0666 0.4822 0.4461 0.0533 1.0000 Uiso R
H172 H 0.0258 0.7359 0.6033 0.0774 1.0000 Uiso R
H173 H 0.0623 0.6770 0.7285 0.0783 1.0000 Uiso R
H171 H 0.3111 0.7254 0.6593 0.0776 1.0000 Uiso R
H141 H 0.2386 0.3225 0.5527 0.0353 1.0000 Uiso R
H151 H 0.5379 0.1861 0.6463 0.0334 1.0000 Uiso R
H21 H 0.5746 0.1670 0.9426 0.0215 1.0000 Uiso R
H31 H 0.8001 -0.0054 1.0113 0.0233 1.0000 Uiso R
H91 H 0.9855 0.2464 1.0630 0.0375 1.0000 Uiso R
H71 H 0.5072 -0.1947 0.8843 0.0445 1.0000 Uiso R
H81 H 1.2047 0.0155 1.0553 0.0377 1.0000 Uiso R

loop_
_atom_site_aniso_label
_atom_site_aniso_U_11
_atom_site_aniso_U_22
_atom_site_aniso_U_33
_atom_site_aniso_U_23
_atom_site_aniso_U_13
_atom_site_aniso_U_12
C1 0.0207(5) 0.0162(5) 0.0230(5) -0.0008(4) 0.0004(4) -0.0001(4)
C2 0.0200(5) 0.0197(5) 0.0212(5) -0.0023(4) -0.0003(4) -0.0001(4)
C3 0.0177(5) 0.0203(5) 0.0231(5) 0.0026(5) -0.0010(4) -0.0016(4)
C4 0.0181(5) 0.0165(5) 0.0241(5) 0.0013(5) 0.0002(4) -0.0007(4)
C5 0.0199(5) 0.0204(6) 0.0272(6) 0.0000(5) -0.0010(4) -0.0026(4)
O6 0.0293(4) 0.0172(4) 0.0239(4) 0.0007(3) 0.0054(3) 0.0010(3)
O7 0.0261(4) 0.0206(4) 0.0387(5) 0.0033(4) 0.0020(4) -0.0047(4)
O8 0.0202(4) 0.0223(4) 0.0293(4) 0.0041(3) -0.0077(3) -0.0022(3)
O9 0.0248(4) 0.0246(4) 0.0237(4) -0.0053(4) -0.0028(3) 0.0023(3)
C10 0.0236(5) 0.0183(5) 0.0224(5) 0.0022(4) -0.0006(4) -0.0018(4)
N11 0.0282(5) 0.0205(5) 0.0249(5) -0.0009(4) -0.0054(4) 0.0013(4)
C12 0.0335(7) 0.0207(6) 0.0253(6) 0.0009(5) -0.0062(5) 0.0029(5)
C13 0.0318(7) 0.0240(6) 0.0255(6) 0.0026(5) -0.0051(5) 0.0018(5)
C14 0.0347(7) 0.0257(6) 0.0301(7) -0.0006(5) -0.0114(5) -0.0021(5)
C15 0.0338(6) 0.0203(6) 0.0307(6) -0.0022(5) -0.0074(5) -0.0016(5)
N16 0.0538(8) 0.0285(6) 0.0407(7) -0.0024(6) -0.0254(6) 0.0091(6)
C17 0.0691(12) 0.0345(8) 0.0493(9) -0.0078(7) -0.0299(9) 0.0213(8)
C18 0.0337(7) 0.0414(8) 0.0299(7) 0.0049(6) -0.0103(5) 0.0042(6)

loop_
_atom_type_symbol
_atom_type_scat_dispersion_real
_atom_type_scat_dispersion_imag
_atom_type_scat_Cromer_Mann_a1
_atom_type_scat_Cromer_Mann_b1
_atom_type_scat_Cromer_Mann_a2
_atom_type_scat_Cromer_Mann_b2
_atom_type_scat_Cromer_Mann_a3
_atom_type_scat_Cromer_Mann_b3
_atom_type_scat_Cromer_Mann_a4
_atom_type_scat_Cromer_Mann_b4
_atom_type_scat_Cromer_Mann_c
_atom_type_scat_source
C 0.0181 0.0091 2.3100 20.8439 1.0200 10.2075 1.5886 0.5687 0.8650 51.6512 0.2156 'International Tables Vol C 4.2.6.8 and 6.1.1.4'
H 0.0000 0.0000 0.4930 10.5109 0.3229 26.1257 0.1402 3.1424 0.0408 57.7998 0.0030 'International Tables Vol C 4.2.6.8 and 6.1.1.4'
N 0.0311 0.0180 12.2126 0.0057 3.1322 9.8933 2.0125 28.9975 1.1663 0.5826 -11.5290 'International Tables Vol C 4.2.6.8 and 6.1.1.4'
O 0.0492 0.0322 3.0485 13.2771 2.2868 5.7011 1.5463 0.3239 0.8670 32.9089 0.2508 'International Tables Vol C 4.2.6.8 and 6.1.1.4'

loop_
_geom_angle_atom_site_label_1
_geom_angle_atom_site_label_2
_geom_angle_atom_site_label_3
_geom_angle
_geom_angle_publ_flag
C2 C1 O6 105.23(9) yes
C2 C1 C10 113.43(10) yes
O6 C1 C10 109.78(9) yes
C2 C1 H11 108.4 no
O6 C1 H11 110.9 no
C10 C1 H11 109.1 no
C1 C2 C3 102.55(9) yes
C1 C2 O9 113.55(9) yes
C3 C2 O9 113.83(9) yes
C1 C2 H21 110.7 no
C3 C2 H21 108.6 no
O9 C2 H21 107.6 no
C2 C3 C4 101.34(9) yes
C2 C3 O8 107.84(9) yes
C4 C3 O8 111.75(10) yes
C2 C3 H31 112.1 no
C4 C3 H31 111.3 no
O8 C3 H31 112.0 no
C3 C4 C5 113.40(10) yes
C3 C4 O6 106.50(9) yes
C5 C4 O6 109.07(9) yes
C3 C4 H41 109.5 no
C5 C4 H41 109.0 no
O6 C4 H41 109.3 no
C4 C5 O7 108.31(9) yes
C4 C5 H51 109.4 no
O7 C5 H51 109.3 no
C4 C5 H52 110.8 no
O7 C5 H52 110.3 no
H51 C5 H52 108.6 no
C4 O6 C1 110.40(8) yes
C5 O7 H71 107.7 no
C3 O8 H81 110.0 no
C2 O9 H91 105.9 no
C1 C10 N11 116.27(10) yes
C1 C10 C15 122.75(11) yes
N11 C10 C15 120.92(11) yes
C10 N11 C12 119.39(11) yes
N11 C12 C13 123.71(12) yes
N11 C12 H121 116.4 no
C13 C12 H121 119.9 no
C12 C13 C14 115.90(12) yes
C12 C13 N16 121.75(12) yes
C14 C13 N16 122.32(12) yes
C13 C14 C15 120.01(12) yes
C13 C14 H141 121.2 no
C15 C14 H141 118.8 no
C10 C15 C14 120.05(12) yes
C10 C15 H151 118.5 no
C14 C15 H151 121.5 no
C13 N16 C17 120.11(12) yes
C13 N16 C18 119.37(12) yes
C17 N16 C18 118.12(13) yes
N16 C17 H172 112.1 no
N16 C17 H173 110.2 no
H172 C17 H173 108.0 no
N16 C17 H171 111.0 no
H172 C17 H171 107.5 no
H173 C17 H171 108.0 no
N16 C18 H182 110.8 no
N16 C18 H183 114.1 no
H182 C18 H183 106.4 no
N16 C18 H181 110.0 no
H182 C18 H181 108.2 no
H183 C18 H181 107.0 no

loop_
_geom_bond_atom_site_label_1
_geom_bond_atom_site_label_2
_geom_bond_distance
_geom_bond_publ_flag
C1 C2 1.5437(16) yes
C1 O6 1.4318(14) yes
C1 C10 1.5115(16) yes
C1 H11 0.978 no
C2 C3 1.5325(16) yes
C2 O9 1.4184(14) yes
C2 H21 0.988 no
C3 C4 1.5171(16) yes
C3 O8 1.4196(14) yes
C3 H31 0.980 no
C4 C5 1.5216(16) yes
C4 O6 1.4447(14) yes
C4 H41 1.011 no
C5 O7 1.4250(15) yes
C5 H51 1.005 no
C5 H52 0.982 no
O7 H71 0.813 no
O8 H81 0.829 no
O9 H91 0.832 no
C10 N11 1.3379(16) yes
C10 C15 1.3875(17) yes
N11 C12 1.3405(17) yes
C12 C13 1.4065(18) yes
C12 H121 0.959 no
C13 C14 1.4027(18) yes
C13 N16 1.3826(17) yes
C14 C15 1.3813(19) yes
C14 H141 0.953 no
C15 H151 0.946 no
N16 C17 1.435(2) yes
N16 C18 1.4433(18) yes
C17 H172 0.957 no
C17 H173 0.976 no
C17 H171 0.969 no
C18 H182 0.951 no
C18 H183 0.971 no
C18 H181 0.989 no

loop_
_geom_hbond_atom_site_label_D
_geom_hbond_atom_site_label_H
_geom_hbond_atom_site_label_A
_geom_hbond_site_symmetry_A
_geom_hbond_angle_DHA
_geom_hbond_distance_DH
_geom_hbond_distance_HA
_geom_hbond_distance_DA
_geom_hbond_publ_flag
C2 H21 O8 1_455 151 0.99 2.41 3.312(2) yes
O9 H91 O7 2_757 148 0.83 2.18 2.914(2) yes
O7 H71 O9 2_647 174 0.81 1.94 2.752(2) yes
O8 H81 N11 2_747 166 0.83 1.96 2.767(2) yes
